data_4028688
loop_
_publ_author_name
'Jin-Wei Sun'
'Xiang-Shan Wang'
'Yun Liu'

_publ_section_title
;
 Copper(II)-Catalyzed Sequential C,N-Difunctionalization of
 1,4-Naphthoquinone for the Synthesis of Benzo[f]indole-4,9-diones under
 Base-Free Condition
;
_journal_name_full 'Journal of Organic Chemistry'
_journal_page_first 10560
_journal_page_last 10566
_journal_paper_doi 10.1021/jo401842d
_journal_volume 78
_journal_year 2013
_chemical_formula_sum 'C31 H19 N O3'
_chemical_formula_weight 453.47
_chemical_name_systematic
; 
 ? 
;
_space_group_IT_number 2
_symmetry_cell_setting triclinic
_symmetry_space_group_name_Hall '-P 1'
_symmetry_space_group_name_H-M 'P -1'
_atom_sites_solution_hydrogens geom
_atom_sites_solution_primary direct
_atom_sites_solution_secondary difmap
_audit_creation_method SHELXL-97
_cell_angle_alpha 63.430(3)
_cell_angle_beta 69.213(3)
_cell_angle_gamma 73.770(3)
_cell_formula_units_Z 2
_cell_length_a 10.4834(5)
_cell_length_b 10.8984(5)
_cell_length_c 11.9384(6)
_cell_measurement_temperature 296(2)
_cell_volume 1128.57(10)
_computing_structure_refinement 'SHELXL-97 (Sheldrick, 1997)'
_computing_structure_solution 'SHELXS-97 (Sheldrick, 1990)'
_diffrn_ambient_temperature 296(2)
_diffrn_measured_fraction_theta_full 0.998
_diffrn_measured_fraction_theta_max 0.998
_diffrn_radiation_monochromator graphite
_diffrn_radiation_source 'fine-focus sealed tube'
_diffrn_radiation_type MoK\a
_diffrn_radiation_wavelength 0.71073
_diffrn_reflns_av_R_equivalents 0.0240
_diffrn_reflns_av_sigmaI/netI 0.0219
_diffrn_reflns_limit_h_max 12
_diffrn_reflns_limit_h_min -12
_diffrn_reflns_limit_k_max 12
_diffrn_reflns_limit_k_min -12
_diffrn_reflns_limit_l_max 14
_diffrn_reflns_limit_l_min -14
_diffrn_reflns_number 15170
_diffrn_reflns_theta_full 25.10
_diffrn_reflns_theta_max 25.10
_diffrn_reflns_theta_min 3.19
_exptl_absorpt_coefficient_mu 0.086
_exptl_absorpt_correction_T_max 0.9830
_exptl_absorpt_correction_T_min 0.9747
_exptl_absorpt_correction_type psi-scan
_exptl_absorpt_process_details '(XCAD4; Harms & Wocadlo, 1995)'
_exptl_crystal_density_diffrn 1.334
_exptl_crystal_F_000 472
_exptl_crystal_size_max 0.30
_exptl_crystal_size_mid 0.20
_exptl_crystal_size_min 0.20
_refine_diff_density_max 0.131
_refine_diff_density_min -0.162
_refine_diff_density_rms 0.030
_refine_ls_extinction_method none
_refine_ls_goodness_of_fit_ref 0.941
_refine_ls_hydrogen_treatment constr
_refine_ls_matrix_type full
_refine_ls_number_parameters 316
_refine_ls_number_reflns 4005
_refine_ls_number_restraints 0
_refine_ls_restrained_S_all 0.941
_refine_ls_R_factor_all 0.0504
_refine_ls_R_factor_gt 0.0363
_refine_ls_shift/su_max 0.000
_refine_ls_shift/su_mean 0.000
_refine_ls_structure_factor_coef Fsqd
_refine_ls_weighting_details 'calc w=1/[\s^2^(Fo^2^)+(0.0880P)^2^+0.0953P] where P=(Fo^2^+2Fc^2^)/3'
_refine_ls_weighting_scheme calc
_refine_ls_wR_factor_gt 0.1111
_refine_ls_wR_factor_ref 0.1247
_reflns_number_gt 3104
_reflns_number_total 4005
_reflns_threshold_expression >2sigma(I)
_cod_data_source_file jo401842d_si_002.cif
_cod_data_source_block a
_cod_original_cell_volume 1128.57(9)
_cod_database_code 4028688

loop_
_symmetry_equiv_pos_as_xyz
'x, y, z'
'-x, -y, -z'

loop_
_atom_site_label
_atom_site_type_symbol
_atom_site_fract_x
_atom_site_fract_y
_atom_site_fract_z
_atom_site_U_iso_or_equiv
_atom_site_adp_type
_atom_site_occupancy
_atom_site_symmetry_multiplicity
_atom_site_calc_flag
_atom_site_refinement_flags
O1 O 0.48513(12) 0.17768(12) 0.56297(11) 0.0631(3) Uani 1 1 d .
C20 C 0.30396(14) 0.18095(14) 0.84995(13) 0.0402(3) Uani 1 1 d .
N1 N 0.19929(12) 0.59028(12) 0.51752(11) 0.0429(3) Uani 1 1 d .
C2 C 0.41755(15) 0.28682(15) 0.36606(14) 0.0456(4) Uani 1 1 d .
C10 C 0.33877(14) 0.39057(14) 0.53273(13) 0.0406(3) Uani 1 1 d .
C11 C 0.31246(14) 0.40880(14) 0.64912(13) 0.0405(3) Uani 1 1 d .
C9 C 0.26970(15) 0.50434(14) 0.45232(13) 0.0420(3) Uani 1 1 d .
C13 C 0.15708(15) 0.59344(13) 0.73730(13) 0.0414(3) Uani 1 1 d .
C7 C 0.35262(15) 0.40581(16) 0.28330(14) 0.0463(4) Uani 1 1 d .
C12 C 0.22479(14) 0.53252(14) 0.63840(13) 0.0410(3) Uani 1 1 d .
O2 O 0.20954(15) 0.62307(13) 0.25330(11) 0.0762(4) Uani 1 1 d .
C8 C 0.27220(16) 0.52354(16) 0.32268(14) 0.0492(4) Uani 1 1 d .
C1 C 0.41998(15) 0.27651(15) 0.49405(14) 0.0453(4) Uani 1 1 d .
O3 O 0.44473(14) 0.34543(13) 0.79520(13) 0.0726(4) Uani 1 1 d .
C26 C 0.12441(15) 0.72698(14) 0.46371(13) 0.0430(3) Uani 1 1 d .
C19 C 0.36207(15) 0.31287(15) 0.76714(14) 0.0442(4) Uani 1 1 d .
C21 C 0.20947(15) 0.14320(16) 0.81878(14) 0.0475(4) Uani 1 1 d .
H21 H 0.1797 0.2018 0.7448 0.057 Uiso 1 1 calc R
C18 C 0.23519(16) 0.62539(16) 0.79041(15) 0.0501(4) Uani 1 1 d .
H18 H 0.3309 0.6115 0.7613 0.060 Uiso 1 1 calc R
C14 C 0.01418(16) 0.61446(16) 0.78334(15) 0.0500(4) Uani 1 1 d .
H14 H -0.0402 0.5935 0.7492 0.060 Uiso 1 1 calc R
C27 C 0.19266(17) 0.83996(15) 0.40705(15) 0.0516(4) Uani 1 1 d .
H27 H 0.2850 0.8291 0.4036 0.062 Uiso 1 1 calc R
C25 C 0.34479(17) 0.09298(16) 0.96229(14) 0.0516(4) Uani 1 1 d .
H25 H 0.4078 0.1172 0.9847 0.062 Uiso 1 1 calc R
C16 C 0.03133(19) 0.69832(17) 0.93017(16) 0.0593(4) Uani 1 1 d .
H16 H -0.0106 0.7341 0.9944 0.071 Uiso 1 1 calc R
C6 C 0.36026(18) 0.41392(19) 0.16163(16) 0.0603(4) Uani 1 1 d .
H6 H 0.3194 0.4936 0.1052 0.072 Uiso 1 1 calc R
C3 C 0.48339(17) 0.17733(18) 0.32700(16) 0.0584(4) Uani 1 1 d .
H3 H 0.5254 0.0974 0.3822 0.070 Uiso 1 1 calc R
C17 C 0.17242(19) 0.67738(17) 0.88569(16) 0.0576(4) Uani 1 1 d .
H17 H 0.2260 0.6986 0.9204 0.069 Uiso 1 1 calc R
C15 C -0.04714(18) 0.66617(17) 0.87926(16) 0.0577(4) Uani 1 1 d .
H15 H -0.1427 0.6794 0.9098 0.069 Uiso 1 1 calc R
C24 C 0.29227(19) -0.03049(17) 1.04101(15) 0.0615(5) Uani 1 1 d .
H24 H 0.3195 -0.0886 1.1165 0.074 Uiso 1 1 calc R
C23 C 0.20044(19) -0.06704(18) 1.00795(16) 0.0620(5) Uani 1 1 d .
H23 H 0.1657 -0.1504 1.0607 0.074 Uiso 1 1 calc R
C28 C 0.1203(2) 0.97071(17) 0.35508(16) 0.0644(5) Uani 1 1 d .
H28 H 0.1651 1.0482 0.3150 0.077 Uiso 1 1 calc R
C31 C -0.01162(17) 0.74128(17) 0.47047(16) 0.0576(4) Uani 1 1 d .
H31 H -0.0562 0.6638 0.5084 0.069 Uiso 1 1 calc R
C22 C 0.15932(17) 0.01859(17) 0.89731(16) 0.0580(4) Uani 1 1 d .
H22 H 0.0974 -0.0073 0.8750 0.070 Uiso 1 1 calc R
C4 C 0.48695(19) 0.1861(2) 0.20730(18) 0.0685(5) Uani 1 1 d .
H4 H 0.5294 0.1113 0.1829 0.082 Uiso 1 1 calc R
C5 C 0.4280(2) 0.3048(2) 0.12386(17) 0.0689(5) Uani 1 1 d .
H5 H 0.4338 0.3117 0.0418 0.083 Uiso 1 1 calc R
C29 C -0.0154(2) 0.98679(18) 0.36200(16) 0.0641(5) Uani 1 1 d .
H29 H -0.0628 1.0750 0.3274 0.077 Uiso 1 1 calc R
C30 C -0.08200(19) 0.8733(2) 0.41981(18) 0.0669(5) Uani 1 1 d .
H30 H -0.1750 0.8847 0.4252 0.080 Uiso 1 1 calc R

loop_
_atom_site_aniso_label
_atom_site_aniso_U_11
_atom_site_aniso_U_22
_atom_site_aniso_U_33
_atom_site_aniso_U_23
_atom_site_aniso_U_13
_atom_site_aniso_U_12
O1 0.0734(8) 0.0516(7) 0.0568(7) -0.0234(6) -0.0247(6) 0.0153(6)
C20 0.0470(8) 0.0366(7) 0.0354(7) -0.0160(6) -0.0136(6) 0.0032(6)
N1 0.0568(7) 0.0324(6) 0.0362(6) -0.0100(5) -0.0168(5) -0.0014(5)
C2 0.0489(8) 0.0442(8) 0.0422(8) -0.0184(7) -0.0054(6) -0.0105(7)
C10 0.0468(7) 0.0359(7) 0.0375(7) -0.0128(6) -0.0115(6) -0.0056(6)
C11 0.0483(8) 0.0339(7) 0.0381(7) -0.0118(6) -0.0136(6) -0.0051(6)
C9 0.0531(8) 0.0337(7) 0.0369(7) -0.0117(6) -0.0128(6) -0.0053(6)
C13 0.0552(8) 0.0299(7) 0.0352(7) -0.0092(6) -0.0131(6) -0.0048(6)
C7 0.0524(8) 0.0488(9) 0.0382(8) -0.0172(7) -0.0069(6) -0.0146(7)
C12 0.0512(8) 0.0351(7) 0.0366(7) -0.0117(6) -0.0148(6) -0.0062(6)
O2 0.1178(11) 0.0568(8) 0.0513(7) -0.0188(6) -0.0445(7) 0.0165(7)
C8 0.0629(9) 0.0433(8) 0.0380(8) -0.0101(7) -0.0159(7) -0.0094(7)
C1 0.0471(8) 0.0394(8) 0.0428(8) -0.0136(6) -0.0087(6) -0.0050(6)
O3 0.0901(9) 0.0607(8) 0.0818(9) -0.0130(7) -0.0536(7) -0.0182(7)
C26 0.0580(9) 0.0341(7) 0.0352(7) -0.0125(6) -0.0175(6) 0.0007(6)
C19 0.0527(8) 0.0399(8) 0.0437(8) -0.0176(7) -0.0206(6) 0.0000(6)
C21 0.0526(8) 0.0456(8) 0.0402(8) -0.0129(7) -0.0130(6) -0.0065(7)
C18 0.0536(9) 0.0455(9) 0.0549(9) -0.0213(7) -0.0164(7) -0.0069(7)
C14 0.0542(9) 0.0468(9) 0.0482(8) -0.0171(7) -0.0146(7) -0.0073(7)
C27 0.0634(9) 0.0395(8) 0.0471(9) -0.0120(7) -0.0154(7) -0.0078(7)
C25 0.0658(10) 0.0475(9) 0.0429(8) -0.0188(7) -0.0236(7) 0.0039(7)
C16 0.0798(12) 0.0478(9) 0.0476(9) -0.0238(8) -0.0103(8) -0.0047(8)
C6 0.0742(11) 0.0667(11) 0.0457(9) -0.0242(8) -0.0168(8) -0.0133(9)
C3 0.0622(10) 0.0552(10) 0.0561(10) -0.0286(8) -0.0075(8) -0.0048(8)
C17 0.0784(11) 0.0506(9) 0.0559(10) -0.0266(8) -0.0251(8) -0.0078(8)
C15 0.0576(9) 0.0528(10) 0.0529(9) -0.0221(8) -0.0048(7) -0.0041(8)
C24 0.0819(12) 0.0495(10) 0.0356(8) -0.0083(7) -0.0181(8) 0.0052(9)
C23 0.0724(11) 0.0472(9) 0.0488(9) -0.0111(8) -0.0038(8) -0.0120(8)
C28 0.0937(14) 0.0369(9) 0.0524(10) -0.0107(7) -0.0174(9) -0.0091(9)
C31 0.0643(10) 0.0501(9) 0.0585(10) -0.0131(8) -0.0267(8) -0.0087(8)
C22 0.0631(10) 0.0538(10) 0.0533(9) -0.0169(8) -0.0106(8) -0.0159(8)
C4 0.0733(12) 0.0753(13) 0.0657(11) -0.0457(10) -0.0068(9) -0.0073(10)
C5 0.0809(12) 0.0868(14) 0.0524(10) -0.0424(10) -0.0091(9) -0.0167(11)
C29 0.0865(13) 0.0465(10) 0.0495(9) -0.0160(8) -0.0288(9) 0.0142(9)
C30 0.0663(11) 0.0669(12) 0.0662(11) -0.0234(9) -0.0342(9) 0.0096(9)

loop_
_atom_type_symbol
_atom_type_description
_atom_type_scat_dispersion_real
_atom_type_scat_dispersion_imag
_atom_type_scat_source
C C 0.0033 0.0016 'International Tables Vol C Tables 4.2.6.8 and 6.1.1.4'
H H 0.0000 0.0000 'International Tables Vol C Tables 4.2.6.8 and 6.1.1.4'
N N 0.0061 0.0033 'International Tables Vol C Tables 4.2.6.8 and 6.1.1.4'
O O 0.0106 0.0060 'International Tables Vol C Tables 4.2.6.8 and 6.1.1.4'

loop_
_geom_angle_atom_site_label_1
_geom_angle_atom_site_label_2
_geom_angle_atom_site_label_3
_geom_angle
C21 C20 C25 118.85(14)
C21 C20 C19 121.87(12)
C25 C20 C19 119.27(14)
C9 N1 C12 108.95(11)
C9 N1 C26 125.79(11)
C12 N1 C26 124.85(11)
C3 C2 C7 119.34(14)
C3 C2 C1 119.33(14)
C7 C2 C1 121.32(13)
C9 C10 C11 107.97(12)
C9 C10 C1 121.79(13)
C11 C10 C1 130.24(13)
C12 C11 C10 107.11(12)
C12 C11 C19 124.57(13)
C10 C11 C19 128.27(12)
N1 C9 C10 107.93(12)
N1 C9 C8 127.82(12)
C10 C9 C8 124.24(13)
C18 C13 C14 118.47(14)
C18 C13 C12 120.45(13)
C14 C13 C12 121.02(13)
C6 C7 C2 119.20(14)
C6 C7 C8 118.68(14)
C2 C7 C8 122.11(13)
N1 C12 C11 108.03(12)
N1 C12 C13 123.04(12)
C11 C12 C13 128.75(13)
O2 C8 C9 123.80(14)
O2 C8 C7 121.76(14)
C9 C8 C7 114.36(13)
O1 C1 C10 122.10(14)
O1 C1 C2 122.01(13)
C10 C1 C2 115.89(12)
C31 C26 C27 121.51(14)
C31 C26 N1 119.78(13)
C27 C26 N1 118.70(13)
O3 C19 C20 121.51(13)
O3 C19 C11 120.08(13)
C20 C19 C11 118.37(13)
C22 C21 C20 120.15(14)
C22 C21 H21 119.9
C20 C21 H21 119.9
C17 C18 C13 120.52(15)
C17 C18 H18 119.7
C13 C18 H18 119.7
C15 C14 C13 120.30(15)
C15 C14 H14 119.8
C13 C14 H14 119.8
C26 C27 C28 118.35(16)
C26 C27 H27 120.8
C28 C27 H27 120.8
C24 C25 C20 120.40(16)
C24 C25 H25 119.8
C20 C25 H25 119.8
C15 C16 C17 119.48(15)
C15 C16 H16 120.3
C17 C16 H16 120.3
C5 C6 C7 120.53(17)
C5 C6 H6 119.7
C7 C6 H6 119.7
C4 C3 C2 120.55(17)
C4 C3 H3 119.7
C2 C3 H3 119.7
C16 C17 C18 120.63(16)
C16 C17 H17 119.7
C18 C17 H17 119.7
C16 C15 C14 120.60(15)
C16 C15 H15 119.7
C14 C15 H15 119.7
C23 C24 C25 120.00(15)
C23 C24 H24 120.0
C25 C24 H24 120.0
C24 C23 C22 120.27(16)
C24 C23 H23 119.9
C22 C23 H23 119.9
C29 C28 C27 120.85(17)
C29 C28 H28 119.6
C27 C28 H28 119.6
C26 C31 C30 118.90(16)
C26 C31 H31 120.6
C30 C31 H31 120.6
C23 C22 C21 120.31(17)
C23 C22 H22 119.8
C21 C22 H22 119.8
C5 C4 C3 120.19(17)
C5 C4 H4 119.9
C3 C4 H4 119.9
C4 C5 C6 120.11(16)
C4 C5 H5 119.9
C6 C5 H5 119.9
C28 C29 C30 120.01(15)
C28 C29 H29 120.0
C30 C29 H29 120.0
C29 C30 C31 120.36(17)
C29 C30 H30 119.8
C31 C30 H30 119.8

loop_
_geom_bond_atom_site_label_1
_geom_bond_atom_site_label_2
_geom_bond_distance
O1 C1 1.2242(17)
C20 C21 1.384(2)
C20 C25 1.389(2)
C20 C19 1.485(2)
N1 C9 1.3733(18)
N1 C12 1.3847(18)
N1 C26 1.4479(17)
C2 C3 1.388(2)
C2 C7 1.400(2)
C2 C1 1.490(2)
C10 C9 1.3820(19)
C10 C11 1.4109(19)
C10 C1 1.458(2)
C11 C12 1.3841(19)
C11 C19 1.4989(19)
C9 C8 1.457(2)
C13 C18 1.385(2)
C13 C14 1.391(2)
C13 C12 1.477(2)
C7 C6 1.390(2)
C7 C8 1.494(2)
O2 C8 1.2159(18)
O3 C19 1.2139(18)
C26 C31 1.367(2)
C26 C27 1.375(2)
C21 C22 1.382(2)
C21 H21 0.9300
C18 C17 1.373(2)
C18 H18 0.9300
C14 C15 1.376(2)
C14 H14 0.9300
C27 C28 1.389(2)
C27 H27 0.9300
C25 C24 1.383(2)
C25 H25 0.9300
C16 C15 1.370(2)
C16 C17 1.373(3)
C16 H16 0.9300
C6 C5 1.379(3)
C6 H6 0.9300
C3 C4 1.377(2)
C3 H3 0.9300
C17 H17 0.9300
C15 H15 0.9300
C24 C23 1.366(3)
C24 H24 0.9300
C23 C22 1.370(2)
C23 H23 0.9300
C28 C29 1.360(3)
C28 H28 0.9300
C31 C30 1.387(2)
C31 H31 0.9300
C22 H22 0.9300
C4 C5 1.373(3)
C4 H4 0.9300
C5 H5 0.9300
C29 C30 1.368(3)
C29 H29 0.9300
C30 H30 0.9300
